data_7022495
loop_
_publ_author_name
'Stute, Annika'
'Kehr, Gerald'
'Daniliuc, Constantin G.'
'Fr\"ohlich, Roland'
'Erker, Gerhard'

_publ_section_title
;
 Electronic control in frustrated Lewis pair chemistry: adduct formation
 of intramolecular FLP systems with -P(C(6)F(5))(2) Lewis base components.
;
_journal_issue 13
_journal_name_full 'Dalton transactions (Cambridge, England : 2003)'
_journal_page_first 4487
_journal_page_last 4499
_journal_paper_doi 10.1039/c2dt32806b
_journal_volume 42
_journal_year 2013
_chemical_formula_sum 'C32 H11 B F20 N P'
_chemical_formula_weight 831.20
_space_group_IT_number 14
_symmetry_cell_setting monoclinic
_symmetry_space_group_name_Hall '-P 2ybc'
_symmetry_space_group_name_H-M 'P 1 21/c 1'
_atom_sites_solution_hydrogens geom
_atom_sites_solution_primary direct
_atom_sites_solution_secondary difmap
_audit_creation_method SHELXL-97
_cell_angle_alpha 90.00
_cell_angle_beta 96.343(2)
_cell_angle_gamma 90.00
_cell_formula_units_Z 4
_cell_length_a 9.4074(2)
_cell_length_b 15.6502(6)
_cell_length_c 22.7817(10)
_cell_measurement_reflns_used 5285
_cell_measurement_temperature 223(2)
_cell_measurement_theta_max 68.25
_cell_measurement_theta_min 0.88
_cell_volume 3333.6(2)
_computing_cell_refinement 'Collect (Nonius B.V., 1998)'
_computing_data_collection 'Collect (Nonius B.V., 1998)'
_computing_data_reduction 'Denzo-SMN (Otwinowski & Minor, 1997)'
_computing_molecular_graphics 'XP (BrukerAXS, 2000)'
_computing_publication_material 'SHELXL-97 (Sheldrick, 1997)'
_computing_structure_refinement 'SHELXL-97 (Sheldrick, 1997)'
_computing_structure_solution 'SHELXS-97 (Sheldrick, 1990)'
_diffrn_ambient_temperature 223(2)
_diffrn_measured_fraction_theta_full 0.958
_diffrn_measured_fraction_theta_max 0.958
_diffrn_measurement_device_type 'Nonius KappaCCD APEXII'
_diffrn_measurement_method '\w and \f scans'
_diffrn_radiation_monochromator graphite
_diffrn_radiation_source 'fine-focus sealed tube'
_diffrn_radiation_type CuK\a
_diffrn_radiation_wavelength 1.54178
_diffrn_reflns_av_R_equivalents 0.041
_diffrn_reflns_av_sigmaI/netI 0.0333
_diffrn_reflns_limit_h_max 11
_diffrn_reflns_limit_h_min -11
_diffrn_reflns_limit_k_max 18
_diffrn_reflns_limit_k_min -13
_diffrn_reflns_limit_l_max 26
_diffrn_reflns_limit_l_min -26
_diffrn_reflns_number 19676
_diffrn_reflns_theta_full 67.02
_diffrn_reflns_theta_max 67.02
_diffrn_reflns_theta_min 4.82
_exptl_absorpt_coefficient_mu 2.032
_exptl_absorpt_correction_T_max 0.8543
_exptl_absorpt_correction_T_min 0.5536
_exptl_absorpt_correction_type multi-scan
_exptl_absorpt_process_details 'Denzo (Otwinowski, Borek, Majewski & Minor, 2003)'
_exptl_crystal_colour colourless
_exptl_crystal_density_diffrn 1.656
_exptl_crystal_density_method 'not measured'
_exptl_crystal_description needle
_exptl_crystal_F_000 1640
_exptl_crystal_size_max 0.33
_exptl_crystal_size_mid 0.10
_exptl_crystal_size_min 0.08
_refine_diff_density_max 0.187
_refine_diff_density_min -0.279
_refine_diff_density_rms 0.041
_refine_ls_extinction_method none
_refine_ls_goodness_of_fit_ref 1.052
_refine_ls_hydrogen_treatment constr
_refine_ls_matrix_type full
_refine_ls_number_parameters 497
_refine_ls_number_reflns 5697
_refine_ls_number_restraints 0
_refine_ls_restrained_S_all 1.052
_refine_ls_R_factor_all 0.0526
_refine_ls_R_factor_gt 0.0422
_refine_ls_shift/su_max 0.000
_refine_ls_shift/su_mean 0.000
_refine_ls_structure_factor_coef Fsqd
_refine_ls_weighting_details 'calc w=1/[\s^2^(Fo^2^)+(0.0498P)^2^+1.2844P] where P=(Fo^2^+2Fc^2^)/3'
_refine_ls_weighting_scheme calc
_refine_ls_wR_factor_gt 0.1063
_refine_ls_wR_factor_ref 0.1130
_reflns_number_gt 4614
_reflns_number_total 5697
_reflns_threshold_expression >2sigma(I)
_cod_data_source_file c2dt32806b.txt
_cod_data_source_block erk6472
_cod_original_sg_symbol_H-M P21/c
_cod_database_code 7022495

loop_
_symmetry_equiv_pos_as_xyz
'x, y, z'
'-x, y+1/2, -z+1/2'
'-x, -y, -z'
'x, -y-1/2, z-1/2'

loop_
_atom_site_label
_atom_site_type_symbol
_atom_site_fract_x
_atom_site_fract_y
_atom_site_fract_z
_atom_site_U_iso_or_equiv
_atom_site_adp_type
_atom_site_occupancy
_atom_site_symmetry_multiplicity
_atom_site_calc_flag
_atom_site_refinement_flags
P1 P 0.31441(6) 0.95239(4) 0.35091(3) 0.04598(16) Uani 1 1 d .
B1 B 0.5788(3) 0.74027(16) 0.40447(11) 0.0419(5) Uani 1 1 d .
N1 N 0.70593(19) 0.74199(11) 0.45971(8) 0.0447(4) Uani 1 1 d .
C1 C 0.3671(2) 0.83815(14) 0.35290(10) 0.0473(5) Uani 1 1 d .
H1 H 0.4118 0.8239 0.3168 0.057 Uiso 1 1 calc R
C2 C 0.4774(2) 0.82470(14) 0.40781(10) 0.0457(5) Uani 1 1 d .
H2A H 0.4259 0.8200 0.4428 0.055 Uiso 1 1 calc R
H2B H 0.5388 0.8753 0.4129 0.055 Uiso 1 1 calc R
C3 C 0.2309(3) 0.78482(17) 0.35474(13) 0.0645(7) Uani 1 1 d .
H3A H 0.2546 0.7246 0.3537 0.097 Uiso 1 1 calc R
H3B H 0.1630 0.7989 0.3209 0.097 Uiso 1 1 calc R
H3C H 0.1889 0.7973 0.3908 0.097 Uiso 1 1 calc R
C11 C 0.2206(2) 0.97193(15) 0.27607(10) 0.0480(5) Uani 1 1 d .
C12 C 0.2031(3) 0.91814(16) 0.22735(11) 0.0556(6) Uani 1 1 d .
C13 C 0.1196(3) 0.9401(2) 0.17616(12) 0.0690(8) Uani 1 1 d .
C14 C 0.0524(3) 1.0175(2) 0.17160(13) 0.0741(9) Uani 1 1 d .
C15 C 0.0680(3) 1.07358(18) 0.21765(13) 0.0656(7) Uani 1 1 d .
C16 C 0.1499(2) 1.04982(16) 0.26876(11) 0.0536(6) Uani 1 1 d .
C21 C 0.4856(2) 1.00634(13) 0.34159(10) 0.0468(5) Uani 1 1 d .
C22 C 0.5614(2) 0.99957(14) 0.29311(11) 0.0493(5) Uani 1 1 d .
C23 C 0.6833(3) 1.04524(17) 0.28747(13) 0.0634(7) Uani 1 1 d .
C24 C 0.7344(3) 1.10073(19) 0.33143(17) 0.0794(9) Uani 1 1 d .
C25 C 0.6644(3) 1.10915(19) 0.38031(17) 0.0815(9) Uani 1 1 d .
C26 C 0.5429(3) 1.06176(16) 0.38514(13) 0.0641(7) Uani 1 1 d .
C31 C 0.5045(2) 0.64606(13) 0.41333(9) 0.0428(5) Uani 1 1 d .
C32 C 0.3963(2) 0.63319(15) 0.44934(10) 0.0487(5) Uani 1 1 d .
C33 C 0.3355(2) 0.55478(16) 0.45871(11) 0.0548(6) Uani 1 1 d .
C34 C 0.3836(3) 0.48323(16) 0.43271(11) 0.0581(6) Uani 1 1 d .
C35 C 0.4942(3) 0.49063(14) 0.39851(11) 0.0553(6) Uani 1 1 d .
C36 C 0.5509(2) 0.57055(14) 0.38995(10) 0.0486(5) Uani 1 1 d .
C41 C 0.6552(2) 0.75438(13) 0.34360(9) 0.0429(5) Uani 1 1 d .
C42 C 0.5983(2) 0.72448(14) 0.28842(10) 0.0473(5) Uani 1 1 d .
C43 C 0.6463(3) 0.74807(16) 0.23579(10) 0.0553(6) Uani 1 1 d .
C44 C 0.7590(3) 0.80350(17) 0.23606(11) 0.0599(6) Uani 1 1 d .
C45 C 0.8176(2) 0.83658(16) 0.28847(11) 0.0536(6) Uani 1 1 d .
C46 C 0.7656(2) 0.81250(15) 0.34005(10) 0.0485(5) Uani 1 1 d .
C52 C 0.8257(3) 0.69675(17) 0.45746(12) 0.0582(6) Uani 1 1 d .
H52 H 0.8351 0.6632 0.4239 0.070 Uiso 1 1 calc R
C53 C 0.9354(3) 0.6977(2) 0.50255(14) 0.0731(8) Uani 1 1 d .
H53 H 1.0188 0.6657 0.4995 0.088 Uiso 1 1 calc R
C54 C 0.9226(3) 0.74566(19) 0.55206(14) 0.0764(8) Uani 1 1 d .
H54 H 0.9970 0.7478 0.5831 0.092 Uiso 1 1 calc R
C55 C 0.7998(3) 0.78983(19) 0.55499(13) 0.0755(8) Uani 1 1 d .
H55 H 0.7878 0.8225 0.5887 0.091 Uiso 1 1 calc R
C56 C 0.6926(3) 0.78706(16) 0.50876(11) 0.0589(6) Uani 1 1 d .
H56 H 0.6077 0.8177 0.5117 0.071 Uiso 1 1 calc R
F12 F 0.26799(18) 0.84171(10) 0.22774(7) 0.0723(4) Uani 1 1 d .
F13 F 0.1084(2) 0.88578(14) 0.13022(8) 0.1013(6) Uani 1 1 d .
F14 F -0.0258(2) 1.03976(16) 0.12060(8) 0.1112(7) Uani 1 1 d .
F15 F 0.00643(18) 1.15042(11) 0.21259(9) 0.0933(6) Uani 1 1 d .
F16 F 0.16183(15) 1.10686(9) 0.31339(7) 0.0661(4) Uani 1 1 d .
F22 F 0.51542(14) 0.94690(10) 0.24848(6) 0.0622(4) Uani 1 1 d .
F23 F 0.75014(16) 1.03779(12) 0.23861(8) 0.0856(5) Uani 1 1 d .
F24 F 0.8531(2) 1.14659(13) 0.32567(12) 0.1189(8) Uani 1 1 d .
F25 F 0.7132(2) 1.16419(15) 0.42320(12) 0.1339(9) Uani 1 1 d .
F26 F 0.47834(19) 1.07146(12) 0.43456(8) 0.0923(6) Uani 1 1 d .
F32 F 0.34535(16) 0.69892(9) 0.47903(6) 0.0664(4) Uani 1 1 d .
F33 F 0.23060(16) 0.54803(11) 0.49408(7) 0.0771(5) Uani 1 1 d .
F34 F 0.32723(19) 0.40653(10) 0.44187(7) 0.0831(5) Uani 1 1 d .
F35 F 0.5473(2) 0.42112(9) 0.37485(7) 0.0783(5) Uani 1 1 d .
F36 F 0.66223(16) 0.57162(8) 0.35690(7) 0.0637(4) Uani 1 1 d .
F42 F 0.48373(15) 0.67181(9) 0.28420(6) 0.0593(3) Uani 1 1 d .
F43 F 0.58251(19) 0.71742(10) 0.18427(6) 0.0768(4) Uani 1 1 d .
F44 F 0.8070(2) 0.82715(12) 0.18483(7) 0.0853(5) Uani 1 1 d .
F45 F 0.92592(15) 0.89351(11) 0.28990(7) 0.0745(4) Uani 1 1 d .
F46 F 0.82649(15) 0.85206(9) 0.38949(6) 0.0633(4) Uani 1 1 d .

loop_
_atom_site_aniso_label
_atom_site_aniso_U_11
_atom_site_aniso_U_22
_atom_site_aniso_U_33
_atom_site_aniso_U_23
_atom_site_aniso_U_13
_atom_site_aniso_U_12
P1 0.0409(3) 0.0496(3) 0.0470(3) 0.0008(2) 0.0024(2) 0.0059(2)
B1 0.0396(12) 0.0462(13) 0.0396(13) 0.0004(10) 0.0025(10) 0.0008(10)
N1 0.0442(10) 0.0458(9) 0.0434(10) 0.0047(8) 0.0026(8) 0.0002(8)
C1 0.0414(11) 0.0486(12) 0.0508(13) 0.0034(10) 0.0002(9) 0.0016(9)
C2 0.0446(12) 0.0467(11) 0.0454(12) 0.0018(10) 0.0029(9) 0.0017(9)
C3 0.0468(13) 0.0621(15) 0.0810(18) 0.0156(13) -0.0085(12) -0.0086(11)
C11 0.0351(11) 0.0558(13) 0.0523(13) 0.0072(11) 0.0013(9) -0.0064(10)
C12 0.0505(13) 0.0599(14) 0.0550(14) 0.0035(11) -0.0004(11) -0.0124(11)
C13 0.0601(16) 0.093(2) 0.0504(15) 0.0025(14) -0.0078(12) -0.0300(15)
C14 0.0494(15) 0.104(2) 0.0642(18) 0.0325(17) -0.0138(13) -0.0190(15)
C15 0.0411(13) 0.0740(17) 0.0790(19) 0.0300(15) -0.0047(12) -0.0026(12)
C16 0.0377(12) 0.0604(14) 0.0617(15) 0.0112(12) 0.0012(10) -0.0050(10)
C21 0.0448(12) 0.0412(11) 0.0522(13) -0.0020(9) -0.0043(10) 0.0064(9)
C22 0.0421(12) 0.0483(12) 0.0556(14) 0.0009(10) -0.0030(10) 0.0018(10)
C23 0.0438(13) 0.0635(15) 0.0825(19) 0.0157(14) 0.0055(13) 0.0012(12)
C24 0.0496(15) 0.0624(17) 0.123(3) 0.0019(17) -0.0068(17) -0.0135(13)
C25 0.0623(17) 0.0624(17) 0.114(3) -0.0289(17) -0.0158(18) -0.0067(14)
C26 0.0595(15) 0.0576(14) 0.0726(18) -0.0171(13) -0.0048(13) 0.0070(12)
C31 0.0395(11) 0.0475(12) 0.0409(11) 0.0031(9) 0.0029(9) 0.0011(9)
C32 0.0465(12) 0.0556(13) 0.0446(12) 0.0077(10) 0.0075(10) 0.0043(10)
C33 0.0454(13) 0.0680(16) 0.0511(14) 0.0181(12) 0.0053(10) -0.0076(11)
C34 0.0661(15) 0.0540(14) 0.0519(14) 0.0165(11) -0.0045(12) -0.0176(12)
C35 0.0743(16) 0.0412(12) 0.0495(14) 0.0048(10) 0.0025(12) -0.0006(11)
C36 0.0497(13) 0.0491(12) 0.0481(13) 0.0053(10) 0.0107(10) 0.0012(10)
C41 0.0398(11) 0.0449(11) 0.0442(12) -0.0014(9) 0.0049(9) -0.0004(9)
C42 0.0481(12) 0.0457(11) 0.0490(13) -0.0013(10) 0.0099(10) -0.0014(10)
C43 0.0664(15) 0.0580(14) 0.0420(13) -0.0055(11) 0.0090(11) 0.0026(12)
C44 0.0628(15) 0.0666(15) 0.0544(15) 0.0108(12) 0.0253(12) 0.0071(13)
C45 0.0432(12) 0.0594(14) 0.0600(15) 0.0118(11) 0.0136(11) -0.0043(10)
C46 0.0429(12) 0.0520(12) 0.0503(13) 0.0025(10) 0.0038(10) -0.0015(10)
C52 0.0486(13) 0.0640(15) 0.0610(15) 0.0045(12) 0.0013(11) 0.0111(11)
C53 0.0519(15) 0.0827(19) 0.081(2) 0.0179(16) -0.0069(13) 0.0111(14)
C54 0.078(2) 0.0753(18) 0.0681(19) 0.0153(15) -0.0252(15) -0.0105(16)
C55 0.090(2) 0.0742(18) 0.0564(16) -0.0051(13) -0.0196(15) 0.0074(16)
C56 0.0673(16) 0.0597(14) 0.0484(14) -0.0052(11) 0.0004(12) 0.0081(12)
F12 0.0883(11) 0.0664(9) 0.0602(9) -0.0129(7) -0.0012(8) -0.0053(8)
F13 0.1138(14) 0.1244(15) 0.0602(10) -0.0115(10) -0.0150(10) -0.0394(12)
F14 0.0819(12) 0.1628(19) 0.0789(12) 0.0473(12) -0.0354(10) -0.0214(12)
F15 0.0658(10) 0.0900(12) 0.1197(15) 0.0471(11) -0.0091(9) 0.0121(9)
F16 0.0619(9) 0.0569(8) 0.0781(10) 0.0030(7) 0.0019(7) 0.0105(7)
F22 0.0532(8) 0.0809(9) 0.0525(8) -0.0084(7) 0.0060(6) -0.0050(7)
F23 0.0560(9) 0.1052(13) 0.0981(13) 0.0264(10) 0.0202(9) -0.0044(8)
F24 0.0662(11) 0.0989(14) 0.189(2) -0.0015(14) 0.0042(13) -0.0369(10)
F25 0.1069(15) 0.1145(16) 0.173(2) -0.0782(16) -0.0157(15) -0.0295(13)
F26 0.0843(11) 0.1076(13) 0.0837(12) -0.0492(10) 0.0039(9) 0.0012(10)
F32 0.0715(9) 0.0673(9) 0.0660(9) 0.0055(7) 0.0321(7) 0.0095(7)
F33 0.0613(9) 0.0963(11) 0.0774(10) 0.0260(9) 0.0238(8) -0.0116(8)
F34 0.1070(13) 0.0637(9) 0.0770(11) 0.0210(8) 0.0036(9) -0.0323(9)
F35 0.1205(14) 0.0449(8) 0.0710(10) 0.0020(7) 0.0170(9) 0.0029(8)
F36 0.0705(9) 0.0500(7) 0.0758(10) 0.0020(7) 0.0315(8) 0.0086(6)
F42 0.0641(8) 0.0602(8) 0.0527(8) -0.0080(6) 0.0032(6) -0.0183(7)
F43 0.1005(12) 0.0860(11) 0.0442(8) -0.0110(7) 0.0094(8) -0.0058(9)
F44 0.0968(12) 0.1053(13) 0.0604(10) 0.0150(9) 0.0383(9) -0.0046(10)
F45 0.0532(8) 0.0844(10) 0.0875(11) 0.0225(8) 0.0147(7) -0.0177(7)
F46 0.0597(8) 0.0718(9) 0.0563(8) 0.0023(7) -0.0028(6) -0.0234(7)

loop_
_atom_type_symbol
_atom_type_description
_atom_type_scat_dispersion_real
_atom_type_scat_dispersion_imag
_atom_type_scat_source
C C 0.0181 0.0091 'International Tables Vol C Tables 4.2.6.8 and 6.1.1.4'
H H 0.0000 0.0000 'International Tables Vol C Tables 4.2.6.8 and 6.1.1.4'
B B 0.0090 0.0039 'International Tables Vol C Tables 4.2.6.8 and 6.1.1.4'
N N 0.0311 0.0180 'International Tables Vol C Tables 4.2.6.8 and 6.1.1.4'
F F 0.0727 0.0534 'International Tables Vol C Tables 4.2.6.8 and 6.1.1.4'
P P 0.2955 0.4335 'International Tables Vol C Tables 4.2.6.8 and 6.1.1.4'

loop_
_geom_angle_atom_site_label_1
_geom_angle_atom_site_label_2
_geom_angle_atom_site_label_3
_geom_angle
C21 P1 C1 102.05(10)
C21 P1 C11 98.67(10)
C1 P1 C11 106.25(11)
C2 B1 N1 109.32(17)
C2 B1 C41 104.00(17)
N1 B1 C41 107.19(17)
C2 B1 C31 117.27(18)
N1 B1 C31 101.73(16)
C41 B1 C31 116.88(18)
C52 N1 C56 117.9(2)
C52 N1 B1 120.59(19)
C56 N1 B1 121.49(19)
C3 C1 C2 113.03(19)
C3 C1 P1 107.64(16)
C2 C1 P1 107.72(15)
C3 C1 H1 109.5
C2 C1 H1 109.5
P1 C1 H1 109.5
C1 C2 B1 114.46(18)
C1 C2 H2A 108.6
B1 C2 H2A 108.6
C1 C2 H2B 108.6
B1 C2 H2B 108.6
H2A C2 H2B 107.6
C1 C3 H3A 109.5
C1 C3 H3B 109.5
H3A C3 H3B 109.5
C1 C3 H3C 109.5
H3A C3 H3C 109.5
H3B C3 H3C 109.5
C12 C11 C16 115.0(2)
C12 C11 P1 129.55(18)
C16 C11 P1 115.28(18)
F12 C12 C13 116.4(2)
F12 C12 C11 121.4(2)
C13 C12 C11 122.2(3)
F13 C13 C14 120.4(3)
F13 C13 C12 119.4(3)
C14 C13 C12 120.1(3)
F14 C14 C15 119.9(3)
F14 C14 C13 119.9(3)
C15 C14 C13 120.2(2)
F15 C15 C14 120.3(3)
F15 C15 C16 121.0(3)
C14 C15 C16 118.7(3)
F16 C16 C15 116.9(2)
F16 C16 C11 119.5(2)
C15 C16 C11 123.7(3)
C26 C21 C22 115.2(2)
C26 C21 P1 118.7(2)
C22 C21 P1 126.04(17)
F22 C22 C23 116.9(2)
F22 C22 C21 120.0(2)
C23 C22 C21 123.1(2)
F23 C23 C22 120.4(3)
F23 C23 C24 120.1(2)
C22 C23 C24 119.5(3)
F24 C24 C25 120.6(3)
F24 C24 C23 119.6(3)
C25 C24 C23 119.7(3)
F25 C25 C24 119.9(3)
F25 C25 C26 120.5(3)
C24 C25 C26 119.6(3)
F26 C26 C25 117.5(2)
F26 C26 C21 119.7(2)
C25 C26 C21 122.9(3)
C36 C31 C32 112.7(2)
C36 C31 B1 123.92(19)
C32 C31 B1 123.22(19)
F32 C32 C33 115.1(2)
F32 C32 C31 120.6(2)
C33 C32 C31 124.2(2)
F33 C33 C34 119.7(2)
F33 C33 C32 120.4(2)
C34 C33 C32 119.9(2)
F34 C34 C33 120.8(2)
F34 C34 C35 120.2(2)
C33 C34 C35 119.0(2)
F35 C35 C34 120.1(2)
F35 C35 C36 120.8(2)
C34 C35 C36 119.0(2)
F36 C36 C35 115.1(2)
F36 C36 C31 119.87(19)
C35 C36 C31 125.0(2)
C46 C41 C42 112.5(2)
C46 C41 B1 122.38(19)
C42 C41 B1 123.76(19)
F42 C42 C43 115.9(2)
F42 C42 C41 119.57(19)
C43 C42 C41 124.4(2)
F43 C43 C44 120.0(2)
F43 C43 C42 120.4(2)
C44 C43 C42 119.6(2)
F44 C44 C45 120.8(2)
F44 C44 C43 120.2(2)
C45 C44 C43 118.9(2)
F45 C45 C44 120.2(2)
F45 C45 C46 119.9(2)
C44 C45 C46 119.8(2)
F46 C46 C45 115.3(2)
F46 C46 C41 120.04(19)
C45 C46 C41 124.6(2)
N1 C52 C53 122.2(3)
N1 C52 H52 118.9
C53 C52 H52 118.9
C54 C53 C52 119.6(3)
C54 C53 H53 120.2
C52 C53 H53 120.2
C55 C54 C53 118.2(3)
C55 C54 H54 120.9
C53 C54 H54 120.9
C54 C55 C56 120.2(3)
C54 C55 H55 119.9
C56 C55 H55 119.9
N1 C56 C55 121.8(3)
N1 C56 H56 119.1
C55 C56 H56 119.1

loop_
_geom_bond_atom_site_label_1
_geom_bond_atom_site_label_2
_geom_bond_distance
P1 C21 1.851(2)
P1 C1 1.855(2)
P1 C11 1.857(2)
B1 C2 1.636(3)
B1 N1 1.638(3)
B1 C41 1.646(3)
B1 C31 1.654(3)
N1 C52 1.336(3)
N1 C56 1.339(3)
C1 C3 1.534(3)
C1 C2 1.549(3)
C1 H1 0.9900
C2 H2A 0.9800
C2 H2B 0.9800
C3 H3A 0.9700
C3 H3B 0.9700
C3 H3C 0.9700
C11 C12 1.388(3)
C11 C16 1.390(3)
C12 F12 1.343(3)
C12 C13 1.376(4)
C13 F13 1.343(3)
C13 C14 1.365(4)
C14 F14 1.350(3)
C14 C15 1.363(4)
C15 F15 1.334(3)
C15 C16 1.375(3)
C16 F16 1.348(3)
C21 C26 1.382(3)
C21 C22 1.384(3)
C22 F22 1.343(3)
C22 C23 1.369(3)
C23 F23 1.343(3)
C23 C24 1.372(4)
C24 F24 1.346(3)
C24 C25 1.362(5)
C25 F25 1.345(3)
C25 C26 1.377(4)
C26 F26 1.346(3)
C31 C36 1.386(3)
C31 C32 1.391(3)
C32 F32 1.348(3)
C32 C33 1.380(3)
C33 F33 1.346(3)
C33 C34 1.367(4)
C34 F34 1.338(3)
C34 C35 1.372(4)
C35 F35 1.335(3)
C35 C36 1.382(3)
C36 F36 1.356(3)
C41 C46 1.390(3)
C41 C42 1.392(3)
C42 F42 1.352(2)
C42 C43 1.378(3)
C43 F43 1.346(3)
C43 C44 1.369(4)
C44 F44 1.349(3)
C44 C45 1.361(4)
C45 F45 1.351(3)
C45 C46 1.375(3)
C46 F46 1.355(3)
C52 C53 1.374(4)
C52 H52 0.9400
C53 C54 1.371(4)
C53 H53 0.9400
C54 C55 1.354(4)
C54 H54 0.9400
C55 C56 1.376(4)
C55 H55 0.9400
C56 H56 0.9400

loop_
_geom_torsion_atom_site_label_1
_geom_torsion_atom_site_label_2
_geom_torsion_atom_site_label_3
_geom_torsion_atom_site_label_4
_geom_torsion
C2 B1 N1 C52 -159.2(2)
C41 B1 N1 C52 -47.1(3)
C31 B1 N1 C52 76.1(2)
C2 B1 N1 C56 22.1(3)
C41 B1 N1 C56 134.2(2)
C31 B1 N1 C56 -102.6(2)
C21 P1 C1 C3 -174.79(17)
C11 P1 C1 C3 -71.91(19)
C21 P1 C1 C2 63.03(17)
C11 P1 C1 C2 165.91(15)
C3 C1 C2 B1 82.7(3)
P1 C1 C2 B1 -158.56(16)
N1 B1 C2 C1 171.06(17)
C41 B1 C2 C1 56.8(2)
C31 B1 C2 C1 -73.9(2)
C21 P1 C11 C12 98.8(2)
C1 P1 C11 C12 -6.5(2)
C21 P1 C11 C16 -85.66(17)
C1 P1 C11 C16 169.00(16)
C16 C11 C12 F12 178.4(2)
P1 C11 C12 F12 -6.1(3)
C16 C11 C12 C13 -1.1(3)
P1 C11 C12 C13 174.38(19)
F12 C12 C13 F13 -0.5(4)
C11 C12 C13 F13 179.1(2)
F12 C12 C13 C14 -178.5(2)
C11 C12 C13 C14 1.1(4)
F13 C13 C14 F14 0.0(4)
C12 C13 C14 F14 178.0(2)
F13 C13 C14 C15 -177.8(2)
C12 C13 C14 C15 0.2(4)
F14 C14 C15 F15 0.0(4)
C13 C14 C15 F15 177.7(2)
F14 C14 C15 C16 -179.0(2)
C13 C14 C15 C16 -1.3(4)
F15 C15 C16 F16 1.4(3)
C14 C15 C16 F16 -179.5(2)
F15 C15 C16 C11 -177.8(2)
C14 C15 C16 C11 1.2(4)
C12 C11 C16 F16 -179.2(2)
P1 C11 C16 F16 4.6(3)
C12 C11 C16 C15 0.0(3)
P1 C11 C16 C15 -176.18(19)
C1 P1 C21 C26 -118.18(19)
C11 P1 C21 C26 133.03(19)
C1 P1 C21 C22 64.7(2)
C11 P1 C21 C22 -44.0(2)
C26 C21 C22 F22 179.5(2)
P1 C21 C22 F22 -3.4(3)
C26 C21 C22 C23 -1.2(3)
P1 C21 C22 C23 176.00(18)
F22 C22 C23 F23 1.3(3)
C21 C22 C23 F23 -178.1(2)
F22 C22 C23 C24 179.3(2)
C21 C22 C23 C24 -0.1(4)
F23 C23 C24 F24 -1.0(4)
C22 C23 C24 F24 -179.1(2)
F23 C23 C24 C25 178.7(3)
C22 C23 C24 C25 0.6(4)
F24 C24 C25 F25 0.5(5)
C23 C24 C25 F25 -179.2(3)
F24 C24 C25 C26 179.8(3)
C23 C24 C25 C26 0.1(5)
F25 C25 C26 F26 -1.5(4)
C24 C25 C26 F26 179.2(3)
F25 C25 C26 C21 177.9(3)
C24 C25 C26 C21 -1.4(5)
C22 C21 C26 F26 -178.7(2)
P1 C21 C26 F26 3.9(3)
C22 C21 C26 C25 1.9(4)
P1 C21 C26 C25 -175.5(2)
C2 B1 C31 C36 153.6(2)
N1 B1 C31 C36 -87.3(2)
C41 B1 C31 C36 29.1(3)
C2 B1 C31 C32 -32.1(3)
N1 B1 C31 C32 87.0(2)
C41 B1 C31 C32 -156.6(2)
C36 C31 C32 F32 175.37(19)
B1 C31 C32 F32 0.5(3)
C36 C31 C32 C33 -3.2(3)
B1 C31 C32 C33 -178.1(2)
F32 C32 C33 F33 1.7(3)
C31 C32 C33 F33 -179.7(2)
F32 C32 C33 C34 -177.2(2)
C31 C32 C33 C34 1.4(4)
F33 C33 C34 F34 0.2(4)
C32 C33 C34 F34 179.2(2)
F33 C33 C34 C35 -177.6(2)
C32 C33 C34 C35 1.3(4)
F34 C34 C35 F35 -0.9(4)
C33 C34 C35 F35 177.0(2)
F34 C34 C35 C36 -179.7(2)
C33 C34 C35 C36 -1.8(4)
F35 C35 C36 F36 -0.5(3)
C34 C35 C36 F36 178.3(2)
F35 C35 C36 C31 -179.0(2)
C34 C35 C36 C31 -0.2(4)
C32 C31 C36 F36 -175.86(19)
B1 C31 C36 F36 -1.0(3)
C32 C31 C36 C35 2.6(3)
B1 C31 C36 C35 177.5(2)
C2 B1 C41 C46 75.0(2)
N1 B1 C41 C46 -40.7(3)
C31 B1 C41 C46 -154.0(2)
C2 B1 C41 C42 -90.8(2)
N1 B1 C41 C42 153.49(19)
C31 B1 C41 C42 40.2(3)
C46 C41 C42 F42 -175.63(19)
B1 C41 C42 F42 -8.6(3)
C46 C41 C42 C43 1.0(3)
B1 C41 C42 C43 168.0(2)
F42 C42 C43 F43 -1.7(3)
C41 C42 C43 F43 -178.4(2)
F42 C42 C43 C44 177.9(2)
C41 C42 C43 C44 1.1(4)
F43 C43 C44 F44 -0.4(4)
C42 C43 C44 F44 -180.0(2)
F43 C43 C44 C45 177.1(2)
C42 C43 C44 C45 -2.4(4)
F44 C44 C45 F45 -0.4(4)
C43 C44 C45 F45 -177.9(2)
F44 C44 C45 C46 179.1(2)
C43 C44 C45 C46 1.5(4)
F45 C45 C46 F46 2.5(3)
C44 C45 C46 F46 -177.0(2)
F45 C45 C46 C41 -179.8(2)
C44 C45 C46 C41 0.8(4)
C42 C41 C46 F46 175.66(19)
B1 C41 C46 F46 8.4(3)
C42 C41 C46 C45 -2.0(3)
B1 C41 C46 C45 -169.2(2)
C56 N1 C52 C53 -2.3(4)
B1 N1 C52 C53 179.0(2)
N1 C52 C53 C54 0.7(4)
C52 C53 C54 C55 0.9(4)
C53 C54 C55 C56 -1.0(5)
C52 N1 C56 C55 2.2(4)
B1 N1 C56 C55 -179.0(2)
C54 C55 C56 N1 -0.6(4)

loop_
_platon_squeeze_void_nr
_platon_squeeze_void_average_x
_platon_squeeze_void_average_y
_platon_squeeze_void_average_z
_platon_squeeze_void_volume
_platon_squeeze_void_count_electrons
_platon_squeeze_void_content
1 0.000 0.000 0.500 132 38 ' '
2 0.000 0.500 0.000 132 38 ' '
